data_2212244
loop_
_publ_author_name
'Zurina Shaameri'
'Norlida Kamarulzaman'
'Ahmad Sazali Hamzah'
'Shea-Lin Ng'
'Hoong-Kun Fun'

_publ_section_title
;
 Methyl 2-(2-methoxycarbonylacetamido)-3-methylbutyrate
;
_journal_coeditor_code IS2116
_journal_issue 2
_journal_name_full 'Acta Crystallographica Section E'
_journal_page_first o457
_journal_page_last o458
_journal_paper_doi 10.1107/S1600536806054304
_journal_volume 63
_journal_year 2007
_chemical_formula_iupac 'C10 H17 N O5'
_chemical_formula_moiety 'C10 H17 N O5'
_chemical_formula_sum 'C10 H17 N O5'
_chemical_formula_weight 231.25
_chemical_name_systematic
;
Methyl 2-(2-methoxycarbonylacetamido)-3-methylbutyrate
;
_space_group_IT_number 19
_symmetry_cell_setting orthorhombic
_symmetry_space_group_name_Hall 'P 2ac 2ab'
_symmetry_space_group_name_H-M 'P 21 21 21'
_atom_sites_solution_hydrogens geom
_atom_sites_solution_primary direct
_atom_sites_solution_secondary difmap
_audit_creation_method SHELXL-97
_cell_angle_alpha 90.00
_cell_angle_beta 90.00
_cell_angle_gamma 90.00
_cell_formula_units_Z 4
_cell_length_a 9.2644(2)
_cell_length_b 10.7251(2)
_cell_length_c 12.9015(2)
_cell_measurement_reflns_used 4678
_cell_measurement_temperature 230.00(10)
_cell_measurement_theta_max 27.49
_cell_measurement_theta_min 2.47
_cell_volume 1281.91(4)
_computing_cell_refinement APEX2
_computing_data_collection 'APEX2 (Bruker, 2005)'
_computing_data_reduction 'SAINT (Bruker, 2005)'
_computing_molecular_graphics SHELXTL
_computing_publication_material
;
SHELXTL, PARST (Nardelli, 1995) and PLATON (Spek, 2003)
;
_computing_structure_refinement SHELXTL
_computing_structure_solution 'SHELXTL (Sheldrick, 1998)'
_diffrn_ambient_temperature 297(2)
_diffrn_detector_area_resol_mean 8.33
_diffrn_measured_fraction_theta_full 1.000
_diffrn_measured_fraction_theta_max 1.000
_diffrn_measurement_device_type
;
Bruker SMART APEX2 CCD area-detector
;
_diffrn_measurement_method \w
_diffrn_radiation_monochromator graphite
_diffrn_radiation_source 'fine-focus sealed tube'
_diffrn_radiation_type MoK\a
_diffrn_radiation_wavelength 0.71073
_diffrn_reflns_av_R_equivalents 0.0316
_diffrn_reflns_av_sigmaI/netI 0.0167
_diffrn_reflns_limit_h_max 12
_diffrn_reflns_limit_h_min -12
_diffrn_reflns_limit_k_max 13
_diffrn_reflns_limit_k_min -13
_diffrn_reflns_limit_l_max 16
_diffrn_reflns_limit_l_min -14
_diffrn_reflns_number 15828
_diffrn_reflns_theta_full 27.49
_diffrn_reflns_theta_max 27.49
_diffrn_reflns_theta_min 2.47
_diffrn_standards_number 0
_exptl_absorpt_coefficient_mu 0.096
_exptl_absorpt_correction_T_max 0.9805
_exptl_absorpt_correction_T_min 0.9687
_exptl_absorpt_correction_type multi-scan
_exptl_absorpt_process_details '(SADABS; Bruker, 2005)'
_exptl_crystal_colour colourless
_exptl_crystal_density_diffrn 1.198
_exptl_crystal_density_method 'not measured'
_exptl_crystal_description Block
_exptl_crystal_F_000 496
_exptl_crystal_size_max 0.33
_exptl_crystal_size_mid 0.26
_exptl_crystal_size_min 0.21
_refine_diff_density_max 0.226
_refine_diff_density_min -0.170
_refine_ls_extinction_method none
_refine_ls_goodness_of_fit_ref 1.080
_refine_ls_hydrogen_treatment constr
_refine_ls_matrix_type full
_refine_ls_number_parameters 181
_refine_ls_number_reflns 1700
_refine_ls_number_restraints 4
_refine_ls_restrained_S_all 1.080
_refine_ls_R_factor_all 0.0672
_refine_ls_R_factor_gt 0.0481
_refine_ls_shift/su_max 0.000
_refine_ls_shift/su_mean 0.000
_refine_ls_structure_factor_coef Fsqd
_refine_ls_weighting_details 'calc w=1/[\s^2^(Fo^2^)+(0.0816P)^2^+0.1264P] where P=(Fo^2^+2Fc^2^)/3'
_refine_ls_weighting_scheme calc
_refine_ls_wR_factor_gt 0.1313
_refine_ls_wR_factor_ref 0.1469
_reflns_number_gt 1267
_reflns_number_total 1700
_reflns_threshold_expression I>2\s(I)
_cod_data_source_file is2116.cif
_cod_data_source_block I
_cod_depositor_comments
;
The following automatic conversions were performed:
'_symmetry_cell_setting' value 'Orthorhombic' changed to 'orthorhombic'
according to '/home/saulius/struct/CIF-dictionaries/cif_core.dic'
dictionary named 'cif_core.dic' version 2.4.1 from 2010-06-29.

Automatic conversion script
Id: cif_fix_enum 1527 2010-12-29 10:47:43Z saulius 

The following automatic conversions were performed:

'_symmetry_cell_setting' value 'Orthorhombic' changed to
'orthorhombic' according to
/home/saulius/struct/CIF-dictionaries/cif_core.dic dictionary named
'cif_core.dic' version 2.4.1 from 2010-06-29.

Automatic conversion script
Id: cif_fix_values 1715 2011-07-08 13:25:40Z adriana 
;
_cod_database_code 2212244
_cod_database_fobs_code 2212244

loop_
_symmetry_equiv_pos_as_xyz
'x, y, z'
'-x+1/2, -y, z+1/2'
'-x, y+1/2, -z+1/2'
'x+1/2, -y+1/2, -z'

loop_
_atom_site_type_symbol
_atom_site_label
_atom_site_fract_x
_atom_site_fract_y
_atom_site_fract_z
_atom_site_U_iso_or_equiv
_atom_site_adp_type
_atom_site_calc_flag
_atom_site_refinement_flags
_atom_site_occupancy
_atom_site_disorder_assembly
_atom_site_disorder_group
O O1 0.3684(3) 0.9866(2) 0.68851(19) 0.0831(7) Uani d . 1 A .
O O2A 0.4155(8) 0.7897(9) 0.7172(8) 0.091(2) Uani d P 0.60 A 1
O O2B 0.4889(13) 0.8036(15) 0.7093(13) 0.112(5) Uani d P 0.40 A 2
O O3 0.60074(18) 0.72204(18) 0.5057(2) 0.0829(7) Uani d . 1 A .
O O4 0.2188(3) 0.4447(2) 0.5103(2) 0.0973(9) Uani d . 1 . .
O O5 0.4255(3) 0.3436(2) 0.4919(2) 0.0902(7) Uani d . 1 . .
N N1 0.3743(2) 0.66343(19) 0.46789(17) 0.0529(5) Uani d . 1 A .
H H1A 0.2844 0.6830 0.4704 0.064 Uiso calc R 1 . .
C C1 0.4114(4) 0.8755(3) 0.6573(3) 0.0728(8) Uani d . 1 . .
C C2 0.4136(3) 0.8672(2) 0.5426(2) 0.0556(6) Uani d . 1 A .
H H2A 0.4735 0.9337 0.5153 0.067 Uiso calc R 1 . .
H H2B 0.3165 0.8792 0.5164 0.067 Uiso calc R 1 . .
C C3 0.4706(2) 0.7437(2) 0.5045(2) 0.0542(6) Uani d . 1 . .
C C4 0.4148(3) 0.5437(2) 0.4236(2) 0.0587(7) Uani d . 1 . .
H H4A 0.5191 0.5329 0.4330 0.070 Uiso calc R 1 A .
C C5 0.3827(4) 0.5419(3) 0.3065(3) 0.1030(14) Uani d D 1 A .
H H5A 0.2851 0.5695 0.2969 0.124 Uiso d PR 0.60 B 1
H H5B 0.4394 0.4743 0.2796 0.124 Uiso d PR 0.40 B 2
C C6A 0.3974(11) 0.4248(5) 0.2550(5) 0.120(3) Uani d PD 0.60 A 1
H H6AA 0.3385 0.3637 0.2892 0.180 Uiso calc PR 0.60 A 1
H H6AB 0.4965 0.3989 0.2571 0.180 Uiso calc PR 0.60 A 1
H H6AC 0.3670 0.4331 0.1842 0.180 Uiso calc PR 0.60 A 1
C C6B 0.2379(7) 0.5090(11) 0.2805(6) 0.079(2) Uani d PD 0.40 A 2
H H6BA 0.2091 0.4375 0.3202 0.118 Uiso calc PR 0.40 A 2
H H6BB 0.2323 0.4897 0.2079 0.118 Uiso calc PR 0.40 A 2
H H6BC 0.1750 0.5776 0.2958 0.118 Uiso calc PR 0.40 A 2
C C7B 0.442(3) 0.6468(17) 0.2531(17) 0.119(8) Uani d PD 0.40 A 1
H H7BA 0.4201 0.6405 0.1806 0.179 Uiso calc PR 0.40 A 1
H H7BB 0.5446 0.6485 0.2626 0.179 Uiso calc PR 0.40 A 1
H H7BC 0.4005 0.7221 0.2804 0.179 Uiso calc PR 0.40 A 1
C C7A 0.474(2) 0.6263(17) 0.2511(15) 0.166(9) Uani d PD 0.60 A 2
H H7AA 0.5710 0.6184 0.2757 0.248 Uiso calc PR 0.60 A 2
H H7AB 0.4407 0.7101 0.2619 0.248 Uiso calc PR 0.60 A 2
H H7AC 0.4704 0.6071 0.1785 0.248 Uiso calc PR 0.60 A 2
C C8 0.3400(3) 0.4413(2) 0.4810(2) 0.0631(7) Uani d . 1 A .
C C9 0.3652(6) 0.2347(3) 0.5436(4) 0.1226(18) Uani d . 1 . .
H H9A 0.4386 0.1720 0.5506 0.184 Uiso calc R 1 . .
H H9B 0.2867 0.2022 0.5032 0.184 Uiso calc R 1 . .
H H9C 0.3307 0.2580 0.6110 0.184 Uiso calc R 1 . .
C C10 0.3686(7) 1.0113(5) 0.7996(3) 0.1217(17) Uani d . 1 . .
H H10A 0.3236 1.0904 0.8127 0.182 Uiso calc R 1 A .
H H10B 0.4662 1.0130 0.8244 0.182 Uiso calc R 1 . .
H H10C 0.3161 0.9468 0.8348 0.182 Uiso calc R 1 . .

loop_
_atom_site_aniso_label
_atom_site_aniso_U_11
_atom_site_aniso_U_22
_atom_site_aniso_U_33
_atom_site_aniso_U_12
_atom_site_aniso_U_13
_atom_site_aniso_U_23
O1 0.1072(18) 0.0544(11) 0.0878(15) 0.0053(12) 0.0022(14) -0.0092(11)
O2A 0.127(6) 0.061(2) 0.085(3) 0.006(4) 0.000(5) 0.011(2)
O2B 0.148(11) 0.088(8) 0.101(8) 0.044(9) -0.047(9) -0.005(6)
O3 0.0350(9) 0.0636(12) 0.150(2) 0.0002(8) -0.0076(11) -0.0173(13)
O4 0.0865(16) 0.0585(12) 0.147(2) -0.0064(11) 0.0410(17) 0.0085(14)
O5 0.1052(17) 0.0623(12) 0.1032(17) 0.0224(12) 0.0021(15) 0.0129(12)
N1 0.0356(9) 0.0451(10) 0.0781(14) 0.0009(8) -0.0024(9) -0.0047(10)
C1 0.084(2) 0.0471(13) 0.088(2) -0.0021(15) -0.0104(18) -0.0035(14)
C2 0.0438(12) 0.0421(11) 0.0809(18) -0.0028(10) -0.0051(12) 0.0025(12)
C3 0.0380(11) 0.0460(11) 0.0786(16) -0.0018(10) -0.0031(11) 0.0013(12)
C4 0.0471(13) 0.0563(13) 0.0727(17) -0.0016(12) 0.0026(12) -0.0136(12)
C5 0.116(3) 0.128(3) 0.066(2) -0.047(3) 0.012(2) -0.019(2)
C6A 0.193(9) 0.078(4) 0.089(5) 0.011(5) 0.001(6) -0.033(3)
C6B 0.072(5) 0.108(6) 0.056(4) -0.025(5) -0.011(3) 0.004(4)
C7B 0.18(2) 0.111(9) 0.067(11) -0.055(12) -0.010(11) 0.032(8)
C7A 0.113(8) 0.29(2) 0.092(9) -0.097(12) 0.039(6) -0.022(11)
C8 0.0654(17) 0.0463(12) 0.0777(19) 0.0024(12) 0.0018(14) -0.0100(13)
C9 0.180(5) 0.0576(18) 0.130(4) 0.017(3) 0.005(4) 0.019(2)
C10 0.173(5) 0.099(3) 0.093(3) -0.006(3) -0.001(3) -0.030(2)

loop_
_atom_type_symbol
_atom_type_description
_atom_type_scat_dispersion_real
_atom_type_scat_dispersion_imag
_atom_type_scat_source
C C 0.0033 0.0000 'International Tables Vol C Tables 4.2.6.8 and 6.1.1.4'
H H 0.0000 0.0000 'International Tables Vol C Tables 4.2.6.8 and 6.1.1.4'
N N 0.0061 0.0000 'International Tables Vol C Tables 4.2.6.8 and 6.1.1.4'
O O 0.0106 0.0000 'International Tables Vol C Tables 4.2.6.8 and 6.1.1.4'

loop_
_geom_angle_atom_site_label_1
_geom_angle_atom_site_label_2
_geom_angle_atom_site_label_3
_geom_angle
C1 O1 C10 117.6(3)
C8 O5 C9 117.1(3)
C3 N1 C4 122.6(2)
C3 N1 H1A 118.7
C4 N1 H1A 118.7
O2A C1 O1 120.4(6)
O2B C1 O1 124.6(8)
O2A C1 C2 126.5(6)
O2B C1 C2 119.4(8)
O1 C1 C2 111.3(3)
C1 C2 C3 112.5(2)
C1 C2 H2A 109.1
C3 C2 H2A 109.1
C1 C2 H2B 109.1
C3 C2 H2B 109.1
O3 C3 N1 122.8(2)
O3 C3 C2 120.4(2)
N1 C3 C2 116.8(2)
N1 C4 C8 109.6(2)
N1 C4 C5 110.3(3)
C8 C4 C5 112.8(2)
N1 C4 H4A 108.0
C8 C4 H4A 108.0
C5 C4 H4A 108.0
C6A C5 C7A 105.6(10)
C6B C5 C7A 126.4(10)
C6A C5 C7B 115.7(12)
C6B C5 C7B 116.2(12)
C6A C5 C4 116.7(4)
C6B C5 C4 114.5(4)
C7A C5 C4 111.6(9)
C7B C5 C4 112.9(10)
C6A C5 H5A 107.6
C7A C5 H5A 107.2
C4 C5 H5A 107.7
C6B C5 H5B 104.1
C7B C5 H5B 102.2
C4 C5 H5B 104.9
C5 C6A H6AA 109.5
C5 C6A H6AB 109.5
C5 C6A H6AC 109.5
C5 C6B H6BA 109.5
C5 C6B H6BB 109.5
H6BA C6B H6BB 109.5
C5 C6B H6BC 109.5
H6BA C6B H6BC 109.5
H6BB C6B H6BC 109.5
C5 C7B H7BA 109.5
C5 C7B H7BB 109.5
C5 C7B H7BC 109.5
C5 C7A H7AA 109.5
C5 C7A H7AB 109.5
H7AA C7A H7AB 109.5
C5 C7A H7AC 109.5
H7AA C7A H7AC 109.5
H7AB C7A H7AC 109.5
O4 C8 O5 124.0(3)
O4 C8 C4 125.1(3)
O5 C8 C4 110.9(3)
O5 C9 H9A 109.5
O5 C9 H9B 109.5
H9A C9 H9B 109.5
O5 C9 H9C 109.5
H9A C9 H9C 109.5
H9B C9 H9C 109.5
O1 C10 H10A 109.5
O1 C10 H10B 109.5
H10A C10 H10B 109.5
O1 C10 H10C 109.5
H10A C10 H10C 109.5
H10B C10 H10C 109.5

loop_
_geom_bond_atom_site_label_1
_geom_bond_atom_site_label_2
_geom_bond_distance
O1 C1 1.320(4)
O1 C10 1.457(5)
O2A C1 1.202(9)
O2B C1 1.249(14)
O3 C3 1.228(3)
O4 C8 1.185(4)
O5 C8 1.321(3)
O5 C9 1.457(5)
N1 C3 1.327(3)
N1 C4 1.455(3)
N1 H1A 0.8600
C1 C2 1.483(4)
C2 C3 1.509(3)
C2 H2A 0.9700
C2 H2B 0.9700
C4 C8 1.495(4)
C4 C5 1.541(5)
C4 H4A 0.9800
C5 C6A 1.426(4)
C5 C6B 1.427(4)
C5 C7A 1.428(4)
C5 C7B 1.429(4)
C5 H5A 0.9601
C5 H5B 0.9600
C6A H6AA 0.9600
C6A H6AB 0.9600
C6A H6AC 0.9600
C6B H6BA 0.9600
C6B H6BB 0.9600
C6B H6BC 0.9600
C7B H7BA 0.9600
C7B H7BB 0.9600
C7B H7BC 0.9600
C7A H7AA 0.9600
C7A H7AB 0.9600
C7A H7AC 0.9600
C9 H9A 0.9600
C9 H9B 0.9600
C9 H9C 0.9600
C10 H10A 0.9600
C10 H10B 0.9600
C10 H10C 0.9600

loop_
_geom_hbond_atom_site_label_D
_geom_hbond_atom_site_label_H
_geom_hbond_atom_site_label_A
_geom_hbond_site_symmetry_A
_geom_hbond_distance_DH
_geom_hbond_distance_HA
_geom_hbond_distance_DA
_geom_hbond_angle_DHA
_geom_hbond_publ_flag
C4 H4A O3 1_555 0.98 2.36 2.783(3) 105 y
N1 H1A O3 4_466 0.86 2.01 2.837(3) 162 y
C2 H2B O3 4_466 0.97 2.30 3.115(3) 142 y
C6B H6BC O2B 4_466 0.96 2.15 3.063(17) 160 y

loop_
_geom_torsion_atom_site_label_1
_geom_torsion_atom_site_label_2
_geom_torsion_atom_site_label_3
_geom_torsion_atom_site_label_4
_geom_torsion
C10 O1 C1 O2A 18.1(8)
C10 O1 C1 O2B -21.3(10)
C10 O1 C1 C2 -176.5(4)
O2A C1 C2 C3 -19.0(7)
O2B C1 C2 C3 20.0(9)
O1 C1 C2 C3 176.7(2)
C4 N1 C3 O3 -1.4(5)
C4 N1 C3 C2 176.7(2)
C1 C2 C3 O3 -76.9(4)
C1 C2 C3 N1 104.9(3)
C3 N1 C4 C8 122.9(3)
C3 N1 C4 C5 -112.4(3)
N1 C4 C5 C6A -171.3(5)
C8 C4 C5 C6A -48.5(6)
N1 C4 C5 C6B -84.9(6)
C8 C4 C5 C6B 37.9(6)
N1 C4 C5 C7A 67.1(11)
C8 C4 C5 C7A -170.1(10)
N1 C4 C5 C7B 51.1(13)
C8 C4 C5 C7B 173.9(13)
C9 O5 C8 O4 -0.2(5)
C9 O5 C8 C4 -178.1(3)
N1 C4 C8 O4 40.2(4)
C5 C4 C8 O4 -83.0(4)
N1 C4 C8 O5 -142.0(2)
C5 C4 C8 O5 94.8(3)
